data_2240921
loop_
_publ_author_name
'Van Almsick, T.'
'Sheldrick, W. S.'

_publ_section_title
;
 Tetracesium strontium catena-nona-selenidotristannate(IV)
;
_journal_issue 11
_journal_name_full 'Acta Crystallographica Section E'
_journal_page_first i225
_journal_page_last i227
_journal_paper_doi 10.1107/S1600536805031090
_journal_volume 61
_journal_year 2005
_chemical_formula_sum 'Cs4 Se9 Sn3 Sr'
_chemical_name_systematic 'Cs4 Sr Sn3 Se9'
_space_group_IT_number 146
_symmetry_space_group_name_Hall 'R 3'
_symmetry_space_group_name_H-M 'R 3 :H'
_cell_angle_alpha 90
_cell_angle_beta 90
_cell_angle_gamma 120
_cell_formula_units_Z 3
_cell_length_a 9.685
_cell_length_b 9.685
_cell_length_c 9.685
_cell_volume 786.737
_citation_journal_id_ASTM ACSEBH
_cod_data_source_file VanAlmsick_ACSEBH_2005_632.cif
_cod_data_source_block Cs4Se9Sn3Sr1
_cod_original_formula_sum 'Cs4 Se9 Sn3 Sr1'
_cod_database_code 2240921

loop_
_symmetry_equiv_pos_as_xyz
x,y,z
-y,x-y,z
-x+y,-x,z
x+2/3,y+1/3,z+1/3
-y+2/3,x-y+1/3,z+1/3
-x+y+2/3,-x+1/3,z+1/3
x+1/3,y+2/3,z+2/3
-y+1/3,x-y+2/3,z+2/3
-x+y+1/3,-x+2/3,z+2/3

loop_
_atom_site_label
_atom_site_type_symbol
_atom_site_fract_x
_atom_site_fract_y
_atom_site_fract_z
_atom_site_occupancy
_atom_site_U_iso_or_equiv
Se2 Se-2 0.94565 0.11743 0.5419 1 0.0
Cs1 Cs+1 1.00451 0.56109 0.17713 1 0.0
Sn1 Sn+4 0.89143 0.23873 0.44014 1 0.0
Sr1 Sr+2 0.3333 0.6667 -0.0147 1 0.0
Se1 Se-2 0.90254 0.2604 0.1782 1 0.0
Cs2 Cs+1 0.6667 0.3333 0.1886 1 0.0
Se3 Se-2 0.70045 0.17204 0.4813 1 0.0
